data_2238863
loop_
_publ_author_name
'Nagalakshmi, R. A.'
'Suresh, J.'
'Jeyachandran, V.'
'Kumar, R. Ranjith'
'Lakshman, P. L. Nilantha'

_publ_section_title
;
 (3a<i>R</i>,8b<i>R</i>)-3a,8b-Dihydroxy-2-methylsulfanyl-3-nitro-1-phenyl-1,8b-dihydroindeno[1,2-<i>b</i>]pyrrol-4(3a<i>H</i>)-one
;
_journal_coeditor_code HB7154
_journal_issue 12
_journal_name_full 'Acta Crystallographica Section E'
_journal_page_first o1770
_journal_page_last o1771
_journal_paper_doi 10.1107/S1600536813029577
_journal_volume 69
_journal_year 2013
_chemical_formula_iupac 'C18 H14 N2 O5 S'
_chemical_formula_moiety 'C18 H14 N2 O5 S'
_chemical_formula_sum 'C18 H14 N2 O5 S'
_chemical_formula_weight 370.37
_chemical_name_systematic
'(3a<i>R</i>,8b<i>R</i>)-3a,8b-Dihydroxy-2-methylsulfanyl-3-nitro-1-phenyl-1,8b-dihydroindeno [1,2-<i>b</i>]pyrrol-4(3a<i>H</i>)-one'
_space_group_IT_number 19
_symmetry_cell_setting orthorhombic
_symmetry_space_group_name_Hall 'P 2ac 2ab'
_symmetry_space_group_name_H-M 'P 21 21 21'
_atom_sites_solution_hydrogens geom
_atom_sites_solution_primary direct
_atom_sites_solution_secondary difmap
_audit_creation_method SHELXL-97
_cell_angle_alpha 90.00
_cell_angle_beta 90.00
_cell_angle_gamma 90.00
_cell_formula_units_Z 4
_cell_length_a 9.6625(3)
_cell_length_b 10.8994(2)
_cell_length_c 15.8154(4)
_cell_measurement_reflns_used 2000
_cell_measurement_temperature 293(2)
_cell_measurement_theta_max 31
_cell_measurement_theta_min 2
_cell_volume 1665.61(7)
_computing_cell_refinement 'SAINT (Bruker, 2004)'
_computing_data_collection 'APEX2 (Bruker, 2004)'
_computing_data_reduction 'SAINT (Bruker, 2004)'
_computing_molecular_graphics 'PLATON (Spek, 2009)'
_computing_publication_material 'SHELXL97 (Sheldrick, 2008)'
_computing_structure_refinement 'SHELXL97 (Sheldrick, 2008)'
_computing_structure_solution 'SHELXS97 (Sheldrick, 2008)'
_diffrn_ambient_temperature 293(2)
_diffrn_detector_area_resol_mean 0
_diffrn_measured_fraction_theta_full 1.000
_diffrn_measured_fraction_theta_max 1.000
_diffrn_measurement_device_type 'Bruker Kappa APEXII'
_diffrn_measurement_method '\w and \f'
_diffrn_radiation_monochromator graphite
_diffrn_radiation_source 'fine-focus sealed tube'
_diffrn_radiation_type MoK\a
_diffrn_radiation_wavelength 0.71073
_diffrn_reflns_av_R_equivalents 0.0179
_diffrn_reflns_av_sigmaI/netI 0.0232
_diffrn_reflns_limit_h_max 12
_diffrn_reflns_limit_h_min -12
_diffrn_reflns_limit_k_max 14
_diffrn_reflns_limit_k_min -12
_diffrn_reflns_limit_l_max 21
_diffrn_reflns_limit_l_min -18
_diffrn_reflns_number 9249
_diffrn_reflns_theta_full 28.28
_diffrn_reflns_theta_max 28.28
_diffrn_reflns_theta_min 2.27
_diffrn_standards_interval_count 0
_diffrn_standards_interval_time 0
_diffrn_standards_number 0
_exptl_absorpt_coefficient_mu 0.228
_exptl_absorpt_correction_T_max 0.974
_exptl_absorpt_correction_T_min 0.967
_exptl_absorpt_correction_type multi-scan
_exptl_absorpt_process_details '(SADABS; Sheldrick, 1996)'
_exptl_crystal_colour colourless
_exptl_crystal_density_diffrn 1.477
_exptl_crystal_density_method 'not measured'
_exptl_crystal_description block
_exptl_crystal_F_000 768
_exptl_crystal_size_max 0.21
_exptl_crystal_size_mid 0.19
_exptl_crystal_size_min 0.18
_refine_diff_density_max 0.230
_refine_diff_density_min -0.189
_refine_ls_abs_structure_details 'Flack (1983), 000 Friedel pairs'
_refine_ls_abs_structure_Flack 0.00(6)
_refine_ls_extinction_method none
_refine_ls_goodness_of_fit_ref 1.002
_refine_ls_hydrogen_treatment constr
_refine_ls_matrix_type full
_refine_ls_number_parameters 236
_refine_ls_number_reflns 4140
_refine_ls_number_restraints 0
_refine_ls_restrained_S_all 1.002
_refine_ls_R_factor_all 0.0366
_refine_ls_R_factor_gt 0.0324
_refine_ls_shift/su_max 0.000
_refine_ls_shift/su_mean 0.000
_refine_ls_structure_factor_coef Fsqd
_refine_ls_weighting_details 'calc w=1/[\s^2^(Fo^2^)+(0.0557P)^2^+0.2428P] where P=(Fo^2^+2Fc^2^)/3'
_refine_ls_weighting_scheme calc
_refine_ls_wR_factor_gt 0.0880
_refine_ls_wR_factor_ref 0.0916
_reflns_number_gt 3800
_reflns_number_total 4140
_reflns_threshold_expression I>2\s(I)
_cod_data_source_file hb7154.cif
_cod_data_source_block I
_cod_database_code 2238863

loop_
_symmetry_equiv_pos_as_xyz
'x, y, z'
'-x+1/2, -y, z+1/2'
'-x, y+1/2, -z+1/2'
'x+1/2, -y+1/2, -z'

loop_
_atom_site_type_symbol
_atom_site_label
_atom_site_fract_x
_atom_site_fract_y
_atom_site_fract_z
_atom_site_U_iso_or_equiv
_atom_site_adp_type
_atom_site_calc_flag
_atom_site_refinement_flags
_atom_site_occupancy
_atom_site_symmetry_multiplicity
C C1 0.14622(15) -0.06791(13) 0.10358(9) 0.0281(3) Uani d . 1 1
C C2 0.07556(17) -0.17588(14) 0.05420(10) 0.0322(3) Uani d . 1 1
C C3 0.07626(16) -0.12630(14) -0.03423(9) 0.0315(3) Uani d . 1 1
C C4 0.16436(15) -0.02676(14) -0.04222(9) 0.0287(3) Uani d . 1 1
C C5 0.3928(2) 0.0803(2) -0.11431(14) 0.0551(5) Uani d . 1 1
H H5A 0.4342 0.1155 -0.1639 0.083 Uiso calc R 1 1
H H5B 0.4461 0.0106 -0.0964 0.083 Uiso calc R 1 1
H H5C 0.3910 0.1403 -0.0699 0.083 Uiso calc R 1 1
C C6 -0.07130(19) -0.18225(19) 0.09064(12) 0.0447(4) Uani d . 1 1
C C7 -0.09638(18) -0.06680(17) 0.13669(12) 0.0426(4) Uani d . 1 1
C C8 0.02672(16) -0.00269(14) 0.14699(9) 0.0326(3) Uani d . 1 1
C C9 0.0300(2) 0.10338(17) 0.19568(11) 0.0438(4) Uani d . 1 1
H H9 0.1121 0.1461 0.2044 0.053 Uiso calc R 1 1
C C10 -0.0939(3) 0.1434(2) 0.23091(13) 0.0583(6) Uani d . 1 1
H H10 -0.0941 0.2146 0.2633 0.070 Uiso calc R 1 1
C C11 -0.2169(3) 0.0807(2) 0.21922(15) 0.0663(6) Uani d . 1 1
H H11 -0.2982 0.1110 0.2428 0.080 Uiso calc R 1 1
C C12 -0.2199(2) -0.0259(2) 0.17303(15) 0.0612(5) Uani d . 1 1
H H12 -0.3018 -0.0697 0.1661 0.073 Uiso calc R 1 1
C C13 0.25948(16) 0.12942(13) 0.05639(10) 0.0318(3) Uani d . 1 1
C C14 0.3684(2) 0.14182(18) 0.11299(11) 0.0446(4) Uani d . 1 1
H H14 0.4143 0.0729 0.1335 0.054 Uiso calc R 1 1
C C15 0.4078(2) 0.2584(2) 0.13854(14) 0.0559(5) Uani d . 1 1
H H15 0.4781 0.2674 0.1782 0.067 Uiso calc R 1 1
C C16 0.3443(3) 0.36057(19) 0.10607(15) 0.0605(6) Uani d . 1 1
H H16 0.3729 0.4383 0.1229 0.073 Uiso calc R 1 1
C C17 0.2376(2) 0.34801(17) 0.04819(16) 0.0566(5) Uani d . 1 1
H H17 0.1954 0.4173 0.0255 0.068 Uiso calc R 1 1
C C18 0.1936(2) 0.23165(15) 0.02401(12) 0.0430(4) Uani d . 1 1
H H18 0.1203 0.2227 -0.0136 0.052 Uiso calc R 1 1
N N1 0.21036(13) 0.00884(11) 0.03503(7) 0.0280(2) Uani d . 1 1
N N2 0.02304(15) -0.19222(14) -0.10135(10) 0.0405(3) Uani d . 1 1
O O1 -0.14751(19) -0.26911(18) 0.08517(13) 0.0783(6) Uani d . 1 1
O O2 0.24185(12) -0.10349(10) 0.16359(7) 0.0339(2) Uani d . 1 1
H H2 0.3065 -0.1386 0.1404 0.051 Uiso calc R 1 1
O O3 0.14813(16) -0.28697(11) 0.06474(9) 0.0464(3) Uani d . 1 1
H H3 0.1156 -0.3392 0.0331 0.070 Uiso calc R 1 1
O O4 0.01453(17) -0.14460(16) -0.17197(9) 0.0568(4) Uani d . 1 1
O O5 -0.01833(16) -0.30050(13) -0.08714(10) 0.0559(4) Uani d . 1 1
S S1 0.21819(5) 0.03237(4) -0.13829(2) 0.04134(11) Uani d . 1 1

loop_
_atom_site_aniso_label
_atom_site_aniso_U_11
_atom_site_aniso_U_22
_atom_site_aniso_U_33
_atom_site_aniso_U_12
_atom_site_aniso_U_13
_atom_site_aniso_U_23
C1 0.0308(7) 0.0277(6) 0.0257(6) -0.0027(5) 0.0015(5) 0.0009(5)
C2 0.0339(7) 0.0293(7) 0.0336(7) -0.0048(6) -0.0008(6) -0.0018(6)
C3 0.0317(7) 0.0334(7) 0.0295(7) 0.0016(6) -0.0019(6) -0.0056(6)
C4 0.0297(6) 0.0302(7) 0.0262(6) 0.0051(6) 0.0003(5) -0.0009(5)
C5 0.0551(11) 0.0604(12) 0.0497(10) -0.0134(10) 0.0204(9) -0.0003(9)
C6 0.0372(8) 0.0548(11) 0.0421(9) -0.0125(8) 0.0044(7) -0.0029(8)
C7 0.0355(8) 0.0529(10) 0.0395(8) -0.0020(7) 0.0064(7) 0.0023(8)
C8 0.0355(7) 0.0361(7) 0.0262(6) 0.0027(6) 0.0047(6) 0.0031(6)
C9 0.0557(11) 0.0398(8) 0.0359(8) 0.0028(8) 0.0116(8) -0.0025(7)
C10 0.0778(16) 0.0532(11) 0.0441(10) 0.0179(11) 0.0222(10) -0.0019(9)
C11 0.0537(13) 0.0828(15) 0.0625(13) 0.0234(12) 0.0275(11) 0.0038(12)
C12 0.0374(9) 0.0844(15) 0.0616(12) 0.0002(11) 0.0152(9) 0.0022(11)
C13 0.0357(8) 0.0300(7) 0.0297(7) -0.0073(6) 0.0046(6) -0.0022(5)
C14 0.0445(9) 0.0487(10) 0.0408(9) -0.0166(8) -0.0042(7) 0.0046(7)
C15 0.0618(12) 0.0596(11) 0.0462(10) -0.0313(10) -0.0019(10) -0.0048(10)
C16 0.0737(14) 0.0452(11) 0.0626(12) -0.0282(10) 0.0175(11) -0.0168(9)
C17 0.0615(13) 0.0334(8) 0.0749(14) -0.0024(9) 0.0114(11) -0.0033(9)
C18 0.0438(10) 0.0353(8) 0.0498(10) 0.0015(7) 0.0015(8) -0.0031(7)
N1 0.0304(6) 0.0273(5) 0.0262(5) -0.0031(5) 0.0021(5) -0.0003(4)
N2 0.0346(7) 0.0460(8) 0.0409(8) 0.0039(6) -0.0072(6) -0.0161(6)
O1 0.0633(10) 0.0836(12) 0.0880(12) -0.0434(10) 0.0184(9) -0.0231(10)
O2 0.0361(6) 0.0368(5) 0.0288(5) 0.0014(5) -0.0028(4) 0.0014(4)
O3 0.0615(8) 0.0269(5) 0.0507(7) 0.0006(5) -0.0068(6) -0.0009(5)
O4 0.0583(9) 0.0755(10) 0.0365(7) 0.0049(8) -0.0143(6) -0.0108(6)
O5 0.0563(8) 0.0461(7) 0.0652(9) -0.0123(6) -0.0069(7) -0.0198(7)
S1 0.0506(2) 0.0458(2) 0.02760(17) 0.00591(19) 0.00479(17) 0.00507(16)

loop_
_atom_type_symbol
_atom_type_description
_atom_type_scat_dispersion_real
_atom_type_scat_dispersion_imag
_atom_type_scat_source
C C 0.0033 0.0016 'International Tables Vol C Tables 4.2.6.8 and 6.1.1.4'
H H 0.0000 0.0000 'International Tables Vol C Tables 4.2.6.8 and 6.1.1.4'
N N 0.0061 0.0033 'International Tables Vol C Tables 4.2.6.8 and 6.1.1.4'
O O 0.0106 0.0060 'International Tables Vol C Tables 4.2.6.8 and 6.1.1.4'
S S 0.1246 0.1234 'International Tables Vol C Tables 4.2.6.8 and 6.1.1.4'

loop_
_geom_angle_atom_site_label_1
_geom_angle_atom_site_label_2
_geom_angle_atom_site_label_3
_geom_angle
O2 C1 N1 112.11(12)
O2 C1 C8 109.23(12)
N1 C1 C8 112.26(11)
O2 C1 C2 115.02(12)
N1 C1 C2 103.76(11)
C8 C1 C2 104.18(12)
O3 C2 C3 114.69(13)
O3 C2 C6 112.16(14)
C3 C2 C6 111.79(14)
O3 C2 C1 111.66(13)
C3 C2 C1 101.07(12)
C6 C2 C1 104.46(13)
N2 C3 C4 124.50(14)
N2 C3 C2 121.85(14)
C4 C3 C2 111.73(13)
N1 C4 C3 110.08(13)
N1 C4 S1 125.85(11)
C3 C4 S1 123.82(11)
S1 C5 H5A 109.5
S1 C5 H5B 109.5
H5A C5 H5B 109.5
S1 C5 H5C 109.5
H5A C5 H5C 109.5
H5B C5 H5C 109.5
O1 C6 C7 127.37(19)
O1 C6 C2 125.13(19)
C7 C6 C2 107.41(14)
C8 C7 C12 121.52(18)
C8 C7 C6 110.28(15)
C12 C7 C6 128.00(18)
C7 C8 C9 120.20(16)
C7 C8 C1 111.24(14)
C9 C8 C1 128.48(15)
C8 C9 C10 117.6(2)
C8 C9 H9 121.2
C10 C9 H9 121.2
C11 C10 C9 122.07(19)
C11 C10 H10 119.0
C9 C10 H10 119.0
C12 C11 C10 120.5(2)
C12 C11 H11 119.7
C10 C11 H11 119.7
C11 C12 C7 118.1(2)
C11 C12 H12 121.0
C7 C12 H12 121.0
C18 C13 C14 120.66(15)
C18 C13 N1 119.86(15)
C14 C13 N1 119.39(15)
C15 C14 C13 119.01(19)
C15 C14 H14 120.5
C13 C14 H14 120.5
C16 C15 C14 120.83(19)
C16 C15 H15 119.6
C14 C15 H15 119.6
C15 C16 C17 120.00(17)
C15 C16 H16 120.0
C17 C16 H16 120.0
C16 C17 C18 120.0(2)
C16 C17 H17 120.0
C18 C17 H17 120.0
C13 C18 C17 119.48(18)
C13 C18 H18 120.3
C17 C18 H18 120.3
C4 N1 C13 125.54(12)
C4 N1 C1 110.81(11)
C13 N1 C1 118.38(11)
O4 N2 O5 122.11(15)
O4 N2 C3 120.10(15)
O5 N2 C3 117.78(16)
C1 O2 H2 109.5
C2 O3 H3 109.5
C4 S1 C5 101.78(8)

loop_
_geom_bond_atom_site_label_1
_geom_bond_atom_site_label_2
_geom_bond_distance
C1 O2 1.3802(18)
C1 N1 1.5030(18)
C1 C8 1.520(2)
C1 C2 1.569(2)
C2 O3 1.409(2)
C2 C3 1.499(2)
C2 C6 1.533(2)
C3 N2 1.3811(19)
C3 C4 1.385(2)
C4 N1 1.3567(18)
C4 S1 1.7304(15)
C5 S1 1.807(2)
C5 H5A 0.9600
C5 H5B 0.9600
C5 H5C 0.9600
C6 O1 1.202(2)
C6 C7 1.474(3)
C7 C8 1.389(2)
C7 C12 1.398(3)
C8 C9 1.389(2)
C9 C10 1.391(3)
C9 H9 0.9300
C10 C11 1.383(4)
C10 H10 0.9300
C11 C12 1.373(4)
C11 H11 0.9300
C12 H12 0.9300
C13 C18 1.382(2)
C13 C14 1.388(2)
C13 N1 1.4377(18)
C14 C15 1.387(3)
C14 H14 0.9300
C15 C16 1.371(3)
C15 H15 0.9300
C16 C17 1.386(4)
C16 H16 0.9300
C17 C18 1.391(3)
C17 H17 0.9300
C18 H18 0.9300
N2 O4 1.234(2)
N2 O5 1.266(2)
O2 H2 0.8200
O3 H3 0.8200

loop_
_geom_hbond_atom_site_label_D
_geom_hbond_atom_site_label_H
_geom_hbond_atom_site_label_A
_geom_hbond_site_symmetry_A
_geom_hbond_distance_DH
_geom_hbond_distance_HA
_geom_hbond_distance_DA
_geom_hbond_angle_DHA
O3 H3 O5 . 0.82 2.34 2.895(2) 126
O2 H2 O5 4_545 0.82 2.00 2.8155(18) 171
C11 H11 O4 2_455 0.93 2.51 3.423(3) 166
C9 H9 Cg1 . 0.93 2.89 3.545(2) 129

loop_
_geom_torsion_atom_site_label_1
_geom_torsion_atom_site_label_2
_geom_torsion_atom_site_label_3
_geom_torsion_atom_site_label_4
_geom_torsion
O2 C1 C2 O3 -15.37(18)
N1 C1 C2 O3 107.44(14)
C8 C1 C2 O3 -134.90(13)
O2 C1 C2 C3 -137.77(13)
N1 C1 C2 C3 -14.95(14)
C8 C1 C2 C3 102.70(13)
O2 C1 C2 C6 106.06(15)
N1 C1 C2 C6 -131.12(13)
C8 C1 C2 C6 -13.47(16)
O3 C2 C3 N2 59.5(2)
C6 C2 C3 N2 -69.58(19)
C1 C2 C3 N2 179.80(14)
O3 C2 C3 C4 -105.35(15)
C6 C2 C3 C4 125.53(15)
C1 C2 C3 C4 14.91(16)
N2 C3 C4 N1 -173.08(14)
C2 C3 C4 N1 -8.67(18)
N2 C3 C4 S1 1.5(2)
C2 C3 C4 S1 165.92(11)
O3 C2 C6 O1 -40.0(3)
C3 C2 C6 O1 90.4(2)
C1 C2 C6 O1 -161.1(2)
O3 C2 C6 C7 136.79(15)
C3 C2 C6 C7 -92.78(16)
C1 C2 C6 C7 15.68(18)
O1 C6 C7 C8 164.5(2)
C2 C6 C7 C8 -12.2(2)
O1 C6 C7 C12 -10.3(4)
C2 C6 C7 C12 173.0(2)
C12 C7 C8 C9 1.3(3)
C6 C7 C8 C9 -173.89(16)
C12 C7 C8 C1 178.35(18)
C6 C7 C8 C1 3.1(2)
O2 C1 C8 C7 -116.54(15)
N1 C1 C8 C7 118.47(14)
C2 C1 C8 C7 6.84(17)
O2 C1 C8 C9 60.2(2)
N1 C1 C8 C9 -64.8(2)
C2 C1 C8 C9 -176.43(15)
C7 C8 C9 C10 -1.7(3)
C1 C8 C9 C10 -178.21(16)
C8 C9 C10 C11 0.5(3)
C9 C10 C11 C12 1.2(4)
C10 C11 C12 C7 -1.7(4)
C8 C7 C12 C11 0.4(3)
C6 C7 C12 C11 174.7(2)
C18 C13 C14 C15 1.8(3)
N1 C13 C14 C15 -174.80(16)
C13 C14 C15 C16 -2.6(3)
C14 C15 C16 C17 1.3(3)
C15 C16 C17 C18 0.9(3)
C14 C13 C18 C17 0.3(3)
N1 C13 C18 C17 176.95(17)
C16 C17 C18 C13 -1.7(3)
C3 C4 N1 C13 -156.00(14)
S1 C4 N1 C13 29.5(2)
C3 C4 N1 C1 -2.30(16)
S1 C4 N1 C1 -176.76(11)
C18 C13 N1 C4 39.6(2)
C14 C13 N1 C4 -143.72(16)
C18 C13 N1 C1 -112.28(17)
C14 C13 N1 C1 64.36(19)
O2 C1 N1 C4 136.14(13)
C8 C1 N1 C4 -100.46(14)
C2 C1 N1 C4 11.43(15)
O2 C1 N1 C13 -68.05(16)
C8 C1 N1 C13 55.35(17)
C2 C1 N1 C13 167.24(13)
C4 C3 N2 O4 -23.3(2)
C2 C3 N2 O4 173.83(16)
C4 C3 N2 O5 158.10(16)
C2 C3 N2 O5 -4.8(2)
N1 C4 S1 C5 28.50(16)
C3 C4 S1 C5 -145.23(14)
